data_7204817
loop_
_publ_author_name
'Ingeborg Cs\"oregh'
'Shinya Hirano'
'Shinji Toyota'
'Petra Bombicz'
'Fumio Toda'

_publ_section_title
;
 Versatility in stabilization of crystalline inclusion complexes of a
 bulky diol host by various closely related acidic and ester guests
;
_journal_issue 14
_journal_name_full CrystEngComm
_journal_page_first 60
_journal_page_last 69
_journal_paper_doi 10.1039/b316094g
_journal_volume 6
_journal_year 2004
_chemical_formula_moiety '(C38 H30 O2) 0.44(C3 H6 O2) 0.69(H2 O)'
_chemical_formula_sum 'C39.33 H34 O3.56'
_chemical_formula_weight 563.55
_chemical_name_systematic
;
?
;
_space_group_IT_number 148
_symmetry_cell_setting trigonal
_symmetry_space_group_name_Hall '-R 3'
_symmetry_space_group_name_H-M 'R -3 :H'
_atom_sites_solution_hydrogens geom
_atom_sites_solution_primary direct
_atom_sites_solution_secondary difmap
_audit_creation_method SHELXL-97
_cell_angle_alpha 90.00
_cell_angle_beta 90.00
_cell_angle_gamma 120.00
_cell_formula_units_Z 18
_cell_length_a 35.346(3)
_cell_length_b 35.346(3)
_cell_length_c 12.5680(10)
_cell_measurement_temperature 173(2)
_cell_volume 13598(2)
_computing_cell_refinement 'STOE & CIE GmbH, 1997 (Publication 4805-014)'
_computing_data_collection 'STOE & CIE GmbH, 1997 (Publication 4805-014)'
_computing_data_reduction 'STOE & CIE GmbH, 1997 (Publication 4805-014)'
_computing_molecular_graphics 'SHELXTL/XP/PC (Sheldrick, 1990)'
_computing_publication_material 'SHELXL-97 (Sheldrick, 1997)'
_computing_structure_refinement 'SHELXL-97 (Sheldrick, 1997)'
_computing_structure_solution 'SHELXS-97 (Sheldrick, 1990)'
_diffrn_ambient_temperature 173(2)
_diffrn_measured_fraction_theta_full 0.984
_diffrn_measured_fraction_theta_max 0.984
_diffrn_measurement_device_type 'STOE IPDS'
_diffrn_radiation_monochromator graphite
_diffrn_radiation_source 'fine-focus sealed tube'
_diffrn_radiation_type MoK\a
_diffrn_radiation_wavelength 0.71073
_diffrn_reflns_av_R_equivalents 0.1222
_diffrn_reflns_av_sigmaI/netI 0.0690
_diffrn_reflns_limit_h_max 43
_diffrn_reflns_limit_h_min -43
_diffrn_reflns_limit_k_max 43
_diffrn_reflns_limit_k_min -43
_diffrn_reflns_limit_l_max 15
_diffrn_reflns_limit_l_min -15
_diffrn_reflns_number 36325
_diffrn_reflns_theta_full 26.19
_diffrn_reflns_theta_max 26.19
_diffrn_reflns_theta_min 2.00
_exptl_absorpt_coefficient_mu 0.078
_exptl_absorpt_correction_type 'no absorption correction'
_exptl_crystal_colour colourless
_exptl_crystal_density_diffrn 1.239
_exptl_crystal_density_method 'not measured'
_exptl_crystal_description needle
_exptl_crystal_F_000 5372
_exptl_crystal_size_max 0.22
_exptl_crystal_size_mid 0.05
_exptl_crystal_size_min 0.05
_refine_diff_density_max 0.354
_refine_diff_density_min -0.269
_refine_diff_density_rms 0.051
_refine_ls_extinction_coef 0.00090(10)
_refine_ls_extinction_expression Fc^*^=kFc[1+0.001xFc^2^\l^3^/sin(2\q)]^-1/4^
_refine_ls_extinction_method SHELXL
_refine_ls_goodness_of_fit_ref 0.968
_refine_ls_hydrogen_treatment mixed
_refine_ls_matrix_type full
_refine_ls_number_parameters 459
_refine_ls_number_reflns 5970
_refine_ls_number_restraints 28
_refine_ls_restrained_S_all 0.972
_refine_ls_R_factor_all 0.0816
_refine_ls_R_factor_gt 0.0470
_refine_ls_shift/su_max 0.107
_refine_ls_shift/su_mean 0.003
_refine_ls_structure_factor_coef Fsqd
_refine_ls_weighting_details 'calc w=1/[\s^2^(Fo^2^)+(0.0600P)^2^+0.0000P] where P=(Fo^2^+2Fc^2^)/3'
_refine_ls_weighting_scheme calc
_refine_ls_wR_factor_gt 0.1040
_refine_ls_wR_factor_ref 0.1184
_reflns_number_gt 3799
_reflns_number_total 5970
_reflns_threshold_expression >2sigma(I)
_cod_data_source_file b316094g.txt
_cod_data_source_block 1c
_cod_original_sg_symbol_H-M 'R -3'
_cod_database_code 7204817

loop_
_symmetry_equiv_pos_as_xyz
'x, y, z'
'-y, x-y, z'
'-x+y, -x, z'
'x+2/3, y+1/3, z+1/3'
'-y+2/3, x-y+1/3, z+1/3'
'-x+y+2/3, -x+1/3, z+1/3'
'x+1/3, y+2/3, z+2/3'
'-y+1/3, x-y+2/3, z+2/3'
'-x+y+1/3, -x+2/3, z+2/3'
'-x, -y, -z'
'y, -x+y, -z'
'x-y, x, -z'
'-x+2/3, -y+1/3, -z+1/3'
'y+2/3, -x+y+1/3, -z+1/3'
'x-y+2/3, x+1/3, -z+1/3'
'-x+1/3, -y+2/3, -z+2/3'
'y+1/3, -x+y+2/3, -z+2/3'
'x-y+1/3, x+2/3, -z+2/3'

loop_
_atom_site_label
_atom_site_type_symbol
_atom_site_fract_x
_atom_site_fract_y
_atom_site_fract_z
_atom_site_U_iso_or_equiv
_atom_site_adp_type
_atom_site_occupancy
_atom_site_symmetry_multiplicity
_atom_site_calc_flag
_atom_site_refinement_flags
_atom_site_disorder_assembly
_atom_site_disorder_group
O1 O 0.19844(4) 0.06267(4) 0.83136(9) 0.0359(3) Uani 1 1 d . . .
H1O1 H 0.2040 0.0885 0.8783 0.149(14) Uiso 1 1 d R . .
O2 O 0.20552(4) 0.13098(4) 0.94977(9) 0.0359(3) Uani 1 1 d . . .
H1O2 H 0.1805 0.1336 0.9937 0.141(13) Uiso 1 1 d R . .
C1 C 0.25790(5) 0.15371(5) 0.77066(13) 0.0290(4) Uani 1 1 d . . .
C2 C 0.22131(5) 0.12431(5) 0.70952(13) 0.0287(4) Uani 1 1 d . . .
C3 C 0.20440(6) 0.14162(6) 0.63589(14) 0.0349(4) Uani 1 1 d . . .
H3 H 0.1801 0.1222 0.5936 0.034(5) Uiso 1 1 calc R . .
C4 C 0.22188(6) 0.18621(6) 0.62260(15) 0.0382(4) Uani 1 1 d . . .
H4 H 0.2097 0.1970 0.5717 0.056(6) Uiso 1 1 calc R . .
C5 C 0.25701(6) 0.21481(6) 0.68379(15) 0.0386(4) Uani 1 1 d . . .
H5 H 0.2690 0.2454 0.6763 0.044(5) Uiso 1 1 calc R . .
C6 C 0.27472(5) 0.19843(5) 0.75643(15) 0.0352(4) Uani 1 1 d . . .
H6 H 0.2991 0.2183 0.7978 0.037(5) Uiso 1 1 calc R . .
C7 C 0.28225(5) 0.14015(5) 0.84611(14) 0.0297(4) Uani 1 1 d . . .
C8 C 0.27708(5) 0.13795(5) 0.95790(14) 0.0320(4) Uani 1 1 d . . .
C9 C 0.30449(6) 0.12887(6) 1.01918(16) 0.0405(4) Uani 1 1 d . . .
H9 H 0.3012 0.1271 1.0943 0.037(5) Uiso 1 1 calc R . .
C10 C 0.33648(6) 0.12230(6) 0.97355(17) 0.0464(5) Uani 1 1 d . . .
H10 H 0.3551 0.1167 1.0172 0.047(5) Uiso 1 1 calc R . .
C11 C 0.34118(6) 0.12394(6) 0.86432(17) 0.0441(5) Uani 1 1 d . . .
H11 H 0.3627 0.1190 0.8324 0.055(6) Uiso 1 1 calc R . .
C12 C 0.31427(5) 0.13282(6) 0.80146(16) 0.0359(4) Uani 1 1 d . . .
H12 H 0.3177 0.1339 0.7263 0.049(6) Uiso 1 1 calc R . .
C13 C 0.20115(5) 0.07452(5) 0.71982(13) 0.0295(4) Uani 1 1 d . . .
C14 C 0.15376(5) 0.04958(5) 0.67797(14) 0.0302(4) Uani 1 1 d . . .
C15 C 0.14021(6) 0.01982(6) 0.59492(15) 0.0374(4) Uani 1 1 d . . .
H15 H 0.1611 0.0155 0.5578 0.054(6) Uiso 1 1 calc R . .
C16 C 0.09641(6) -0.00381(6) 0.56498(17) 0.0433(5) Uani 1 1 d . . .
H16 H 0.0878 -0.0238 0.5073 0.072(7) Uiso 1 1 calc R . .
C17 C 0.06564(6) 0.00172(6) 0.61880(17) 0.0438(5) Uani 1 1 d . . .
H17 H 0.0357 -0.0147 0.5993 0.056(6) Uiso 1 1 calc R . .
C18 C 0.07864(6) 0.03143(7) 0.70159(16) 0.0485(5) Uani 1 1 d . . .
H18 H 0.0575 0.0354 0.7388 0.064(7) Uiso 1 1 calc R . .
C19 C 0.12217(6) 0.05534(6) 0.73050(16) 0.0421(4) Uani 1 1 d . . .
H19 H 0.1307 0.0759 0.7868 0.059(6) Uiso 1 1 calc R . .
C20 C 0.23024(5) 0.06012(5) 0.66222(14) 0.0318(4) Uani 1 1 d . . .
C21 C 0.23863(6) 0.02902(6) 0.70685(18) 0.0422(5) Uani 1 1 d . . .
H21 H 0.2269 0.0168 0.7745 0.056(6) Uiso 1 1 calc R . .
C22 C 0.26420(6) 0.01584(6) 0.6522(2) 0.0524(6) Uani 1 1 d . . .
H22 H 0.2698 -0.0054 0.6831 0.064(6) Uiso 1 1 calc R . .
C23 C 0.28174(6) 0.03304(6) 0.55354(19) 0.0499(5) Uani 1 1 d . . .
H23 H 0.2991 0.0236 0.5169 0.063(6) Uiso 1 1 calc R . .
C24 C 0.27367(6) 0.06420(6) 0.50872(17) 0.0430(5) Uani 1 1 d . . .
H24 H 0.2856 0.0764 0.4411 0.054(6) Uiso 1 1 calc R . .
C25 C 0.24809(5) 0.07759(6) 0.56311(15) 0.0359(4) Uani 1 1 d . . .
H25 H 0.2427 0.0990 0.5322 0.053(6) Uiso 1 1 calc R . .
C26 C 0.24435(5) 0.14751(5) 1.01515(14) 0.0320(4) Uani 1 1 d . . .
C27 C 0.26478(6) 0.19718(6) 1.02874(14) 0.0374(4) Uani 1 1 d . . .
C28 C 0.30711(7) 0.22224(6) 1.06721(17) 0.0512(5) Uani 1 1 d . . .
H28 H 0.3237 0.2086 1.0842 0.053(6) Uiso 1 1 calc R . .
C29 C 0.32544(9) 0.26721(7) 1.0812(2) 0.0721(7) Uani 1 1 d . . .
H29 H 0.3542 0.2840 1.1087 0.084(8) Uiso 1 1 calc R . .
C30 C 0.30185(12) 0.28728(8) 1.0550(2) 0.0840(9) Uani 1 1 d . . .
H30 H 0.3144 0.3179 1.0641 0.109(10) Uiso 1 1 calc R . .
C31 C 0.26027(11) 0.26295(8) 1.0160(3) 0.0806(8) Uani 1 1 d . . .
H31 H 0.2441 0.2769 0.9979 0.116(11) Uiso 1 1 calc R . .
C32 C 0.24158(8) 0.21808(7) 1.00272(19) 0.0567(6) Uani 1 1 d . . .
H32 H 0.2127 0.2016 0.9756 0.076(8) Uiso 1 1 calc R . .
C33 C 0.22887(6) 0.12278(6) 1.12223(14) 0.0355(4) Uani 1 1 d . . .
C34 C 0.21031(7) 0.07736(6) 1.12111(17) 0.0505(5) Uani 1 1 d . . .
H34 H 0.2101 0.0631 1.0569 0.058(6) Uiso 1 1 calc R . .
C35 C 0.19223(9) 0.05292(8) 1.2122(2) 0.0653(6) Uani 1 1 d . . .
H35 H 0.1797 0.0221 1.2101 0.090(9) Uiso 1 1 calc R . .
C36 C 0.19232(8) 0.07337(8) 1.3067(2) 0.0658(7) Uani 1 1 d . . .
H36 H 0.1801 0.0566 1.3694 0.100(10) Uiso 1 1 calc R . .
C37 C 0.21029(8) 0.11797(8) 1.30870(18) 0.0612(6) Uani 1 1 d . . .
H37 H 0.2103 0.1321 1.3731 0.076(8) Uiso 1 1 calc R . .
C38 C 0.22850(7) 0.14272(7) 1.21685(16) 0.0459(5) Uani 1 1 d . . .
H38 H 0.2407 0.1735 1.2192 0.065(7) Uiso 1 1 calc R . .
O1P1 O 0.13607(7) 0.12673(6) 1.0643(2) 0.0961(7) Uani 1 1 d D . .
H1OP H 0.1377 0.1521 1.1120 0.047(14) Uiso 0.40 1 d PR . .
O2P1 O 0.0696(4) 0.1064(7) 1.0037(18) 0.283(13) Uani 0.31 1 d PD . .
C1P1 C 0.0982(4) 0.0966(5) 1.0276(19) 0.228(11) Uani 0.31 1 d PDU . .
C2P1 C 0.0856(9) 0.0496(6) 1.0089(11) 0.154(9) Uani 0.31 1 d PD . .
C3P1 C 0.0982(4) 0.0373(3) 1.1115(7) 0.075(3) Uani 0.31 1 d PD . .
O1P2 O 0.0688(3) 0.0244(7) 1.0312(17) 0.204(11) Uani 0.26 1 d PDU . .
C1P2 C 0.0371(2) 0.0300(3) 0.9990(9) 0.191(10) Uani 0.26 1 d PDU . .
C2P2 C 0.0000 0.0000 1.0693(10) 0.145(13) Uani 0.26 3 d SPD . .

loop_
_atom_site_aniso_label
_atom_site_aniso_U_11
_atom_site_aniso_U_22
_atom_site_aniso_U_33
_atom_site_aniso_U_23
_atom_site_aniso_U_13
_atom_site_aniso_U_12
O1 0.0401(7) 0.0350(6) 0.0280(7) 0.0033(5) -0.0040(5) 0.0153(5)
O2 0.0345(6) 0.0464(7) 0.0305(7) -0.0036(5) -0.0042(5) 0.0229(6)
C1 0.0283(8) 0.0309(8) 0.0270(9) 0.0013(7) 0.0019(7) 0.0142(7)
C2 0.0283(8) 0.0297(8) 0.0277(9) 0.0005(7) 0.0021(7) 0.0143(7)
C3 0.0354(9) 0.0362(9) 0.0339(10) -0.0001(8) -0.0049(8) 0.0185(7)
C4 0.0429(10) 0.0374(9) 0.0395(11) 0.0055(8) 0.0003(8) 0.0239(8)
C5 0.0446(10) 0.0292(9) 0.0430(12) 0.0042(8) 0.0045(8) 0.0191(8)
C6 0.0335(9) 0.0296(8) 0.0372(11) -0.0004(7) 0.0017(8) 0.0118(7)
C7 0.0247(8) 0.0261(8) 0.0340(10) -0.0010(7) -0.0028(7) 0.0095(6)
C8 0.0319(8) 0.0317(8) 0.0324(10) -0.0024(7) -0.0039(7) 0.0159(7)
C9 0.0429(10) 0.0491(11) 0.0345(11) -0.0024(8) -0.0076(8) 0.0267(9)
C10 0.0368(10) 0.0554(12) 0.0525(14) -0.0033(10) -0.0127(9) 0.0271(9)
C11 0.0309(9) 0.0483(11) 0.0555(14) -0.0016(9) 0.0009(8) 0.0216(8)
C12 0.0289(8) 0.0381(9) 0.0378(11) -0.0001(8) 0.0020(7) 0.0145(7)
C13 0.0315(8) 0.0305(8) 0.0262(9) 0.0001(7) -0.0022(7) 0.0153(7)
C14 0.0304(8) 0.0293(8) 0.0290(10) 0.0015(7) -0.0007(7) 0.0136(7)
C15 0.0318(9) 0.0378(9) 0.0431(12) -0.0063(8) -0.0012(8) 0.0179(8)
C16 0.0361(9) 0.0366(10) 0.0545(13) -0.0125(9) -0.0103(9) 0.0161(8)
C17 0.0296(9) 0.0452(10) 0.0509(13) 0.0033(9) -0.0035(8) 0.0145(8)
C18 0.0357(10) 0.0680(13) 0.0444(12) 0.0010(10) 0.0021(9) 0.0279(10)
C19 0.0392(10) 0.0523(11) 0.0379(11) -0.0066(9) -0.0021(8) 0.0250(9)
C20 0.0263(8) 0.0276(8) 0.0381(11) -0.0037(7) -0.0063(7) 0.0109(7)
C21 0.0399(10) 0.0347(9) 0.0548(13) 0.0037(9) -0.0005(9) 0.0207(8)
C22 0.0471(11) 0.0410(11) 0.0781(17) 0.0001(11) -0.0016(11) 0.0287(9)
C23 0.0379(10) 0.0492(11) 0.0676(16) -0.0165(11) -0.0042(10) 0.0256(9)
C24 0.0346(9) 0.0481(11) 0.0435(12) -0.0092(9) -0.0012(8) 0.0187(8)
C25 0.0317(9) 0.0376(9) 0.0386(11) -0.0050(8) -0.0042(8) 0.0174(8)
C26 0.0353(9) 0.0357(9) 0.0267(10) -0.0033(7) -0.0052(7) 0.0190(7)
C27 0.0517(11) 0.0356(9) 0.0250(10) -0.0002(7) 0.0028(8) 0.0219(8)
C28 0.0595(12) 0.0389(10) 0.0430(13) -0.0025(9) -0.0066(10) 0.0156(10)
C29 0.0843(18) 0.0426(12) 0.0563(16) -0.0044(11) -0.0024(13) 0.0070(12)
C30 0.131(3) 0.0373(13) 0.075(2) 0.0010(13) 0.0131(18) 0.0360(16)
C31 0.115(2) 0.0485(14) 0.090(2) 0.0008(14) 0.0070(18) 0.0498(16)
C32 0.0724(15) 0.0479(12) 0.0628(15) 0.0005(11) 0.0037(12) 0.0397(12)
C33 0.0402(9) 0.0386(9) 0.0297(10) 0.0008(8) -0.0030(8) 0.0213(8)
C34 0.0688(14) 0.0436(11) 0.0385(12) 0.0025(9) -0.0006(10) 0.0277(10)
C35 0.0857(17) 0.0493(13) 0.0524(15) 0.0160(11) 0.0023(13) 0.0274(12)
C36 0.0777(16) 0.0706(16) 0.0441(15) 0.0212(12) 0.0111(12) 0.0334(13)
C37 0.0808(16) 0.0746(16) 0.0319(13) 0.0039(11) 0.0074(11) 0.0418(13)
C38 0.0577(12) 0.0489(11) 0.0337(11) -0.0019(9) -0.0001(9) 0.0286(10)
O1P1 0.0767(12) 0.0681(12) 0.145(2) -0.0029(12) 0.0406(13) 0.0374(10)
O2P1 0.193(19) 0.34(3) 0.36(3) 0.19(2) 0.111(19) 0.160(19)
C1P1 0.18(2) 0.19(2) 0.25(2) -0.008(17) 0.080(18) 0.052(16)
C2P1 0.24(2) 0.19(2) 0.120(13) -0.013(14) 0.009(16) 0.17(2)
C3P1 0.099(7) 0.081(6) 0.059(6) 0.022(5) 0.031(5) 0.055(6)
O1P2 0.198(18) 0.154(16) 0.26(2) 0.041(14) 0.122(17) 0.085(15)
C1P2 0.28(2) 0.20(2) 0.22(2) -0.065(16) -0.031(19) 0.208(16)
C2P2 0.19(2) 0.19(2) 0.048(16) 0.000 0.000 0.097(11)

loop_
_atom_type_symbol
_atom_type_description
_atom_type_scat_dispersion_real
_atom_type_scat_dispersion_imag
_atom_type_scat_source
C C 0.0033 0.0016 'International Tables Vol C Tables 4.2.6.8 and 6.1.1.4'
H H 0.0000 0.0000 'International Tables Vol C Tables 4.2.6.8 and 6.1.1.4'
O O 0.0106 0.0060 'International Tables Vol C Tables 4.2.6.8 and 6.1.1.4'

loop_
_geom_angle_atom_site_label_1
_geom_angle_atom_site_label_2
_geom_angle_atom_site_label_3
_geom_angle
_geom_angle_site_symmetry_1
_geom_angle_site_symmetry_3
_geom_angle_publ_flag
C13 O1 H1O1 110.1 . . ?
C26 O2 H1O2 108.9 . . ?
C6 C1 C2 118.56(15) . . ?
C6 C1 C7 116.91(14) . . ?
C2 C1 C7 124.40(14) . . ?
C3 C2 C1 118.20(15) . . ?
C3 C2 C13 120.11(15) . . ?
C1 C2 C13 121.67(14) . . ?
C4 C3 C2 122.18(16) . . ?
C4 C3 H3 118.9 . . ?
C2 C3 H3 118.9 . . ?
C5 C4 C3 119.53(16) . . ?
C5 C4 H4 120.2 . . ?
C3 C4 H4 120.2 . . ?
C4 C5 C6 119.36(16) . . ?
C4 C5 H5 120.3 . . ?
C6 C5 H5 120.3 . . ?
C5 C6 C1 122.16(16) . . ?
C5 C6 H6 118.9 . . ?
C1 C6 H6 118.9 . . ?
C12 C7 C8 118.85(15) . . ?
C12 C7 C1 116.68(15) . . ?
C8 C7 C1 124.26(14) . . ?
C9 C8 C7 118.42(16) . . ?
C9 C8 C26 118.55(16) . . ?
C7 C8 C26 122.95(14) . . ?
C10 C9 C8 121.90(19) . . ?
C10 C9 H9 119.1 . . ?
C8 C9 H9 119.1 . . ?
C11 C10 C9 119.67(17) . . ?
C11 C10 H10 120.2 . . ?
C9 C10 H10 120.2 . . ?
C10 C11 C12 119.61(17) . . ?
C10 C11 H11 120.2 . . ?
C12 C11 H11 120.2 . . ?
C11 C12 C7 121.54(18) . . ?
C11 C12 H12 119.2 . . ?
C7 C12 H12 119.2 . . ?
O1 C13 C20 108.52(13) . . ?
O1 C13 C2 109.70(13) . . ?
C20 C13 C2 109.59(13) . . ?
O1 C13 C14 105.54(13) . . ?
C20 C13 C14 111.39(13) . . ?
C2 C13 C14 111.97(13) . . ?
C15 C14 C19 117.93(15) . . ?
C15 C14 C13 123.67(14) . . ?
C19 C14 C13 118.29(15) . . ?
C14 C15 C16 121.12(16) . . ?
C14 C15 H15 119.4 . . ?
C16 C15 H15 119.4 . . ?
C17 C16 C15 120.16(18) . . ?
C17 C16 H16 119.9 . . ?
C15 C16 H16 119.9 . . ?
C16 C17 C18 119.45(17) . . ?
C16 C17 H17 120.3 . . ?
C18 C17 H17 120.3 . . ?
C19 C18 C17 120.47(18) . . ?
C19 C18 H18 119.8 . . ?
C17 C18 H18 119.8 . . ?
C18 C19 C14 120.85(18) . . ?
C18 C19 H19 119.6 . . ?
C14 C19 H19 119.6 . . ?
C25 C20 C21 118.83(16) . . ?
C25 C20 C13 120.25(14) . . ?
C21 C20 C13 120.91(16) . . ?
C22 C21 C20 119.8(2) . . ?
C22 C21 H21 120.1 . . ?
C20 C21 H21 120.1 . . ?
C23 C22 C21 121.33(18) . . ?
C23 C22 H22 119.3 . . ?
C21 C22 H22 119.3 . . ?
C22 C23 C24 119.20(18) . . ?
C22 C23 H23 120.4 . . ?
C24 C23 H23 120.4 . . ?
C23 C24 C25 119.8(2) . . ?
C23 C24 H24 120.1 . . ?
C25 C24 H24 120.1 . . ?
C24 C25 C20 121.04(17) . . ?
C24 C25 H25 119.5 . . ?
C20 C25 H25 119.5 . . ?
O2 C26 C8 108.13(13) . . ?
O2 C26 C27 109.45(13) . . ?
C8 C26 C27 109.12(14) . . ?
O2 C26 C33 105.63(13) . . ?
C8 C26 C33 112.03(13) . . ?
C27 C26 C33 112.32(14) . . ?
C28 C27 C32 118.45(18) . . ?
C28 C27 C26 120.50(16) . . ?
C32 C27 C26 121.04(17) . . ?
C27 C28 C29 120.6(2) . . ?
C27 C28 H28 119.7 . . ?
C29 C28 H28 119.7 . . ?
C30 C29 C28 120.0(3) . . ?
C30 C29 H29 120.0 . . ?
C28 C29 H29 120.0 . . ?
C31 C30 C29 119.9(2) . . ?
C31 C30 H30 120.1 . . ?
C29 C30 H30 120.1 . . ?
C30 C31 C32 120.5(3) . . ?
C30 C31 H31 119.7 . . ?
C32 C31 H31 119.7 . . ?
C27 C32 C31 120.5(2) . . ?
C27 C32 H32 119.7 . . ?
C31 C32 H32 119.7 . . ?
C38 C33 C34 118.32(18) . . ?
C38 C33 C26 123.32(16) . . ?
C34 C33 C26 118.05(16) . . ?
C35 C34 C33 120.9(2) . . ?
C35 C34 H34 119.5 . . ?
C33 C34 H34 119.5 . . ?
C34 C35 C36 120.2(2) . . ?
C34 C35 H35 119.9 . . ?
C36 C35 H35 119.9 . . ?
C37 C36 C35 119.5(2) . . ?
C37 C36 H36 120.3 . . ?
C35 C36 H36 120.3 . . ?
C36 C37 C38 120.5(2) . . ?
C36 C37 H37 119.7 . . ?
C38 C37 H37 119.7 . . ?
C33 C38 C37 120.6(2) . . ?
C33 C38 H38 119.7 . . ?
C37 C38 H38 119.7 . . ?
C1P1 O1P1 H1OP 119.4 . . ?
C1P1 O2P1 C2P1 129(2) . 12_557 ?
C1P1 O2P1 O1P2 92(2) . 12_557 ?
C2P1 O2P1 O1P2 41.5(14) 12_557 12_557 ?
C1P1 O2P1 C3P1 107(2) . 12_557 ?
C2P1 O2P1 C3P1 70.3(14) 12_557 12_557 ?
O1P2 O2P1 C3P1 58.7(14) 12_557 12_557 ?
O2P1 C1P1 O1P1 119.7(13) . . ?
O2P1 C1P1 C2P1 115.5(15) . . ?
O1P1 C1P1 C2P1 124.8(15) . . ?
O2P1 C1P1 O1P2 43.9(14) . 12_557 ?
O1P1 C1P1 O1P2 163.1(14) . 12_557 ?
C2P1 C1P1 O1P2 71.8(11) . 12_557 ?
O1P2 C2P1 O2P1 82(2) . 11_557 ?
O1P2 C2P1 C1P1 142(4) . . ?
O2P1 C2P1 C1P1 128(2) 11_557 . ?
O1P2 C2P1 C1P2 59.8(19) . . ?
O2P1 C2P1 C1P2 132.3(16) 11_557 . ?
C1P1 C2P1 C1P2 99.3(14) . . ?
O1P2 C2P1 C3P1 63.6(13) . . ?
O2P1 C2P1 C3P1 68.4(14) 11_557 . ?
C1P1 C2P1 C3P1 102.7(13) . . ?
C1P2 C2P1 C3P1 111.9(15) . . ?
O1P2 C3P1 C2P1 33.6(11) . . ?
O1P2 C3P1 O2P1 52.1(11) . 11_557 ?
C2P1 C3P1 O2P1 41.3(9) . 11_557 ?
C2P1 O1P2 C3P1 82.8(14) . . ?
C2P1 O1P2 O2P1 56.3(19) . 11_557 ?
C3P1 O1P2 O2P1 69.2(11) . 11_557 ?
C2P1 O1P2 C1P2 86(2) . . ?
C3P1 O1P2 C1P2 139(2) . . ?
O2P1 O1P2 C1P2 133(2) 11_557 . ?
C2P1 O1P2 C1P2 133(2) . 11_557 ?
C3P1 O1P2 C1P2 143.1(18) . 11_557 ?
O2P1 O1P2 C1P2 132(2) 11_557 11_557 ?
C1P2 O1P2 C1P2 54.8(4) . 11_557 ?
C2P1 O1P2 C1P1 98(3) . 11_557 ?
C3P1 O1P2 C1P1 87.6(12) . 11_557 ?
O2P1 O1P2 C1P1 44.2(10) 11_557 11_557 ?
C1P2 O1P2 C1P1 133.0(18) . 11_557 ?
C1P2 O1P2 C1P1 93.1(15) 11_557 11_557 ?
O1P2 C1P2 C1P2 63.4(6) . 11_557 ?
O1P2 C1P2 C1P2 160.6(19) . 12_557 ?
C1P2 C1P2 C1P2 119.96(8) 11_557 12_557 ?
O1P2 C1P2 O1P2 120.8(8) . 12_557 ?
C1P2 C1P2 O1P2 164.4(18) 11_557 12_557 ?
C1P2 C1P2 O1P2 61.8(6) 12_557 12_557 ?
O1P2 C1P2 C2P1 33.8(11) . . ?
C1P2 C1P2 C2P1 93.9(13) 11_557 . ?
C1P2 C1P2 C2P1 145.5(14) 12_557 . ?
O1P2 C1P2 C2P1 87.5(13) 12_557 . ?
O1P2 C1P2 C2P2 126.4(9) . 10_557 ?
C1P2 C1P2 C2P2 66.7(6) 11_557 10_557 ?
C1P2 C1P2 C2P2 66.7(6) 12_557 10_557 ?
O1P2 C1P2 C2P2 102.9(10) 12_557 10_557 ?
C2P1 C1P2 C2P2 141.0(12) . 10_557 ?
O1P2 C1P2 C2P2 103.0(10) . . ?
C1P2 C1P2 C2P2 65.5(6) 11_557 . ?
C1P2 C1P2 C2P2 65.5(6) 12_557 . ?
O1P2 C1P2 C2P2 123.8(8) 12_557 . ?
C2P1 C1P2 C2P2 132.4(9) . . ?
C2P2 C1P2 C2P2 71.7(9) 10_557 . ?
C1P2 C2P2 C1P2 89.7(8) 10_557 12_557 ?
C1P2 C2P2 C1P2 89.7(8) 10_557 11_557 ?
C1P2 C2P2 C1P2 89.7(8) 12_557 11_557 ?
C1P2 C2P2 C1P2 47.8(3) 10_557 3 ?
C1P2 C2P2 C1P2 108.3(9) 12_557 3 ?
C1P2 C2P2 C1P2 47.8(3) 11_557 3 ?
C1P2 C2P2 C1P2 47.8(3) 10_557 2 ?
C1P2 C2P2 C1P2 47.8(3) 12_557 2 ?
C1P2 C2P2 C1P2 108.3(9) 11_557 2 ?
C1P2 C2P2 C1P2 88.6(8) 3 2 ?
C1P2 C2P2 C1P2 108.3(9) 10_557 . ?
C1P2 C2P2 C1P2 47.8(3) 12_557 . ?
C1P2 C2P2 C1P2 47.8(3) 11_557 . ?
C1P2 C2P2 C1P2 88.6(8) 3 . ?
C1P2 C2P2 C1P2 88.6(8) 2 . ?
C1P2 C2P2 C2P2 54.5(6) 10_557 10_557 ?
C1P2 C2P2 C2P2 54.5(6) 12_557 10_557 ?
C1P2 C2P2 C2P2 54.5(6) 11_557 10_557 ?
C1P2 C2P2 C2P2 53.8(6) 3 10_557 ?
C1P2 C2P2 C2P2 53.8(6) 2 10_557 ?
C1P2 C2P2 C2P2 53.8(6) . 10_557 ?

loop_
_geom_bond_atom_site_label_1
_geom_bond_atom_site_label_2
_geom_bond_distance
_geom_bond_site_symmetry_2
_geom_bond_publ_flag
O1 C13 1.452(2) . ?
O1 H1O1 1.0204 . ?
O2 C26 1.448(2) . ?
O2 H1O2 1.0835 . ?
C1 C6 1.394(2) . ?
C1 C2 1.414(2) . ?
C1 C7 1.510(2) . ?
C2 C3 1.398(2) . ?
C2 C13 1.539(2) . ?
C3 C4 1.386(2) . ?
C3 H3 0.9500 . ?
C4 C5 1.378(3) . ?
C4 H4 0.9500 . ?
C5 C6 1.387(3) . ?
C5 H5 0.9500 . ?
C6 H6 0.9500 . ?
C7 C12 1.399(2) . ?
C7 C8 1.414(2) . ?
C8 C9 1.395(2) . ?
C8 C26 1.537(2) . ?
C9 C10 1.387(3) . ?
C9 H9 0.9500 . ?
C10 C11 1.381(3) . ?
C10 H10 0.9500 . ?
C11 C12 1.388(3) . ?
C11 H11 0.9500 . ?
C12 H12 0.9500 . ?
C13 C20 1.537(2) . ?
C13 C14 1.544(2) . ?
C14 C15 1.386(2) . ?
C14 C19 1.397(2) . ?
C15 C16 1.394(2) . ?
C15 H15 0.9500 . ?
C16 C17 1.375(3) . ?
C16 H16 0.9500 . ?
C17 C18 1.384(3) . ?
C17 H17 0.9500 . ?
C18 C19 1.383(3) . ?
C18 H18 0.9500 . ?
C19 H19 0.9500 . ?
C20 C25 1.393(3) . ?
C20 C21 1.392(2) . ?
C21 C22 1.388(3) . ?
C21 H21 0.9500 . ?
C22 C23 1.383(3) . ?
C22 H22 0.9500 . ?
C23 C24 1.388(3) . ?
C23 H23 0.9500 . ?
C24 C25 1.392(3) . ?
C24 H24 0.9500 . ?
C25 H25 0.9500 . ?
C26 C27 1.538(2) . ?
C26 C33 1.548(3) . ?
C27 C28 1.390(3) . ?
C27 C32 1.389(3) . ?
C28 C29 1.395(3) . ?
C28 H28 0.9500 . ?
C29 C30 1.378(4) . ?
C29 H29 0.9500 . ?
C30 C31 1.370(4) . ?
C30 H30 0.9500 . ?
C31 C32 1.390(3) . ?
C31 H31 0.9500 . ?
C32 H32 0.9500 . ?
C33 C38 1.386(3) . ?
C33 C34 1.398(3) . ?
C34 C35 1.383(3) . ?
C34 H34 0.9500 . ?
C35 C36 1.390(4) . ?
C35 H35 0.9500 . ?
C36 C37 1.374(3) . ?
C36 H36 0.9500 . ?
C37 C38 1.396(3) . ?
C37 H37 0.9500 . ?
C38 H38 0.9500 . ?
O1P1 C1P1 1.309(10) . ?
O1P1 H1OP 1.0572 . ?
O2P1 C1P1 1.259(10) . ?
O2P1 C2P1 1.05(2) 12_557 ?
O2P1 O1P2 1.25(3) 12_557 ?
O2P1 C3P1 1.48(2) 12_557 ?
C1P1 C2P1 1.506(10) . ?
C1P1 O1P2 1.80(3) 12_557 ?
C2P1 O1P2 0.84(2) . ?
C2P1 O2P1 1.05(2) 11_557 ?
C2P1 C1P2 1.50(3) . ?
C2P1 C3P1 1.498(10) . ?
C3P1 O1P2 1.352(17) . ?
C3P1 O2P1 1.48(2) 11_557 ?
O1P2 O2P1 1.25(3) 11_557 ?
O1P2 C1P2 1.300(10) . ?
O1P2 C1P2 1.318(10) 11_557 ?
O1P2 C1P1 1.80(3) 11_557 ?
C1P2 C1P2 1.205(5) 11_557 ?
C1P2 C1P2 1.205(5) 12_557 ?
C1P2 O1P2 1.318(10) 12_557 ?
C1P2 C2P2 1.480(9) 10_557 ?
C1P2 C2P2 1.494(9) . ?
C2P2 C1P2 1.480(9) 10_557 ?
C2P2 C1P2 1.480(9) 12_557 ?
C2P2 C1P2 1.480(9) 11_557 ?
C2P2 C1P2 1.494(9) 3 ?
C2P2 C1P2 1.494(9) 2 ?
C2P2 C2P2 1.74(3) 10_557 ?

loop_
_geom_torsion_atom_site_label_1
_geom_torsion_atom_site_label_2
_geom_torsion_atom_site_label_3
_geom_torsion_atom_site_label_4
_geom_torsion
_geom_torsion_site_symmetry_1
_geom_torsion_site_symmetry_2
_geom_torsion_site_symmetry_3
_geom_torsion_site_symmetry_4
_geom_torsion_publ_flag
C6 C1 C2 C3 1.5(2) . . . . ?
C7 C1 C2 C3 -174.37(15) . . . . ?
C6 C1 C2 C13 179.37(15) . . . . ?
C7 C1 C2 C13 3.6(2) . . . . ?
C1 C2 C3 C4 -1.0(3) . . . . ?
C13 C2 C3 C4 -178.98(16) . . . . ?
C2 C3 C4 C5 -0.3(3) . . . . ?
C3 C4 C5 C6 1.1(3) . . . . ?
C4 C5 C6 C1 -0.6(3) . . . . ?
C2 C1 C6 C5 -0.7(3) . . . . ?
C7 C1 C6 C5 175.46(16) . . . . ?
C6 C1 C7 C12 -92.13(19) . . . . ?
C2 C1 C7 C12 83.8(2) . . . . ?
C6 C1 C7 C8 82.6(2) . . . . ?
C2 C1 C7 C8 -101.5(2) . . . . ?
C12 C7 C8 C9 0.5(2) . . . . ?
C1 C7 C8 C9 -174.12(15) . . . . ?
C12 C7 C8 C26 177.15(15) . . . . ?
C1 C7 C8 C26 2.5(2) . . . . ?
C7 C8 C9 C10 0.4(3) . . . . ?
C26 C8 C9 C10 -176.39(17) . . . . ?
C8 C9 C10 C11 -1.2(3) . . . . ?
C9 C10 C11 C12 1.0(3) . . . . ?
C10 C11 C12 C7 -0.1(3) . . . . ?
C8 C7 C12 C11 -0.7(2) . . . . ?
C1 C7 C12 C11 174.36(16) . . . . ?
C3 C2 C13 O1 -139.05(15) . . . . ?
C1 C2 C13 O1 43.1(2) . . . . ?
C3 C2 C13 C20 101.90(17) . . . . ?
C1 C2 C13 C20 -75.98(19) . . . . ?
C3 C2 C13 C14 -22.2(2) . . . . ?
C1 C2 C13 C14 159.90(15) . . . . ?
O1 C13 C14 C15 -120.88(17) . . . . ?
C20 C13 C14 C15 -3.3(2) . . . . ?
C2 C13 C14 C15 119.82(17) . . . . ?
O1 C13 C14 C19 55.27(19) . . . . ?
C20 C13 C14 C19 172.85(15) . . . . ?
C2 C13 C14 C19 -64.0(2) . . . . ?
C19 C14 C15 C16 -0.3(3) . . . . ?
C13 C14 C15 C16 175.84(17) . . . . ?
C14 C15 C16 C17 -0.8(3) . . . . ?
C15 C16 C17 C18 1.1(3) . . . . ?
C16 C17 C18 C19 -0.2(3) . . . . ?
C17 C18 C19 C14 -0.9(3) . . . . ?
C15 C14 C19 C18 1.2(3) . . . . ?
C13 C14 C19 C18 -175.19(17) . . . . ?
O1 C13 C20 C25 -162.37(14) . . . . ?
C2 C13 C20 C25 -42.6(2) . . . . ?
C14 C13 C20 C25 81.87(18) . . . . ?
O1 C13 C20 C21 18.7(2) . . . . ?
C2 C13 C20 C21 138.50(16) . . . . ?
C14 C13 C20 C21 -97.04(18) . . . . ?
C25 C20 C21 C22 -0.4(3) . . . . ?
C13 C20 C21 C22 178.55(16) . . . . ?
C20 C21 C22 C23 0.1(3) . . . . ?
C21 C22 C23 C24 0.2(3) . . . . ?
C22 C23 C24 C25 -0.2(3) . . . . ?
C23 C24 C25 C20 -0.1(3) . . . . ?
C21 C20 C25 C24 0.4(3) . . . . ?
C13 C20 C25 C24 -178.52(15) . . . . ?
C9 C8 C26 O2 -146.81(15) . . . . ?
C7 C8 C26 O2 36.6(2) . . . . ?
C9 C8 C26 C27 94.22(18) . . . . ?
C7 C8 C26 C27 -82.41(19) . . . . ?
C9 C8 C26 C33 -30.8(2) . . . . ?
C7 C8 C26 C33 152.56(15) . . . . ?
O2 C26 C27 C28 -165.44(16) . . . . ?
C8 C26 C27 C28 -47.3(2) . . . . ?
C33 C26 C27 C28 77.6(2) . . . . ?
O2 C26 C27 C32 14.4(2) . . . . ?
C8 C26 C27 C32 132.52(18) . . . . ?
C33 C26 C27 C32 -102.6(2) . . . . ?
C32 C27 C28 C29 1.2(3) . . . . ?
C26 C27 C28 C29 -178.98(19) . . . . ?
C27 C28 C29 C30 -1.1(4) . . . . ?
C28 C29 C30 C31 0.4(4) . . . . ?
C29 C30 C31 C32 0.2(5) . . . . ?
C28 C27 C32 C31 -0.6(3) . . . . ?
C26 C27 C32 C31 179.6(2) . . . . ?
C30 C31 C32 C27 -0.1(4) . . . . ?
O2 C26 C33 C38 -111.58(18) . . . . ?
C8 C26 C33 C38 130.91(18) . . . . ?
C27 C26 C33 C38 7.7(2) . . . . ?
O2 C26 C33 C34 61.8(2) . . . . ?
C8 C26 C33 C34 -55.7(2) . . . . ?
C27 C26 C33 C34 -178.95(17) . . . . ?
C38 C33 C34 C35 -0.3(3) . . . . ?
C26 C33 C34 C35 -174.1(2) . . . . ?
C33 C34 C35 C36 -0.1(4) . . . . ?
C34 C35 C36 C37 0.4(4) . . . . ?
C35 C36 C37 C38 -0.2(4) . . . . ?
C34 C33 C38 C37 0.5(3) . . . . ?
C26 C33 C38 C37 173.82(19) . . . . ?
C36 C37 C38 C33 -0.2(3) . . . . ?
C2P1 O2P1 C1P1 O1P1 -164(2) 12_557 . . . ?
O1P2 O2P1 C1P1 O1P1 175(2) 12_557 . . . ?
C3P1 O2P1 C1P1 O1P1 118(2) 12_557 . . . ?
C2P1 O2P1 C1P1 C2P1 17(5) 12_557 . . . ?
O1P2 O2P1 C1P1 C2P1 -4(3) 12_557 . . . ?
C3P1 O2P1 C1P1 C2P1 -61(3) 12_557 . . . ?
C2P1 O2P1 C1P1 O1P2 21(2) 12_557 . . 12_557 ?
C3P1 O2P1 C1P1 O1P2 -57.7(16) 12_557 . . 12_557 ?
O2P1 C1P1 C2P1 O1P2 -69(4) . . . . ?
O1P1 C1P1 C2P1 O1P2 112(4) . . . . ?
O1P2 C1P1 C2P1 O1P2 -71(4) 12_557 . . . ?
O2P1 C1P1 C2P1 O2P1 155.9(16) . . . 11_557 ?
O1P1 C1P1 C2P1 O2P1 -23(4) . . . 11_557 ?
O1P2 C1P1 C2P1 O2P1 153(2) 12_557 . . 11_557 ?
O2P1 C1P1 C2P1 C1P2 -17(3) . . . . ?
O1P1 C1P1 C2P1 C1P2 164(2) . . . . ?
O1P2 C1P1 C2P1 C1P2 -19.3(11) 12_557 . . . ?
O2P1 C1P1 C2P1 C3P1 -132(2) . . . . ?
O1P1 C1P1 C2P1 C3P1 49(3) . . . . ?
O1P2 C1P1 C2P1 C3P1 -134.4(17) 12_557 . . . ?
O2P1 C2P1 C3P1 O1P2 -92(2) 11_557 . . . ?
C1P1 C2P1 C3P1 O1P2 142(4) . . . . ?
C1P2 C2P1 C3P1 O1P2 36(2) . . . . ?
O1P2 C2P1 C3P1 O2P1 92(2) . . . 11_557 ?
C1P1 C2P1 C3P1 O2P1 -126(3) . . . 11_557 ?
C1P2 C2P1 C3P1 O2P1 128.3(17) . . . 11_557 ?
O2P1 C2P1 O1P2 C3P1 69.7(14) 11_557 . . . ?
C1P1 C2P1 O1P2 C3P1 -76(3) . . . . ?
C1P2 C2P1 O1P2 C3P1 -140.5(18) . . . . ?
C1P1 C2P1 O1P2 O2P1 -146(4) . . . 11_557 ?
C1P2 C2P1 O1P2 O2P1 149.8(17) . . . 11_557 ?
C3P1 C2P1 O1P2 O2P1 -69.7(14) . . . 11_557 ?
O2P1 C2P1 O1P2 C1P2 -149.8(17) 11_557 . . . ?
C1P1 C2P1 O1P2 C1P2 64(3) . . . . ?
C3P1 C2P1 O1P2 C1P2 140.5(18) . . . . ?
O2P1 C2P1 O1P2 C1P2 -118(4) 11_557 . . 11_557 ?
C1P1 C2P1 O1P2 C1P2 95(4) . . . 11_557 ?
C1P2 C2P1 O1P2 C1P2 31(3) . . . 11_557 ?
C3P1 C2P1 O1P2 C1P2 172(5) . . . 11_557 ?
O2P1 C2P1 O1P2 C1P1 -16.9(17) 11_557 . . 11_557 ?
C1P1 C2P1 O1P2 C1P1 -163(3) . . . 11_557 ?
C1P2 C2P1 O1P2 C1P1 132.9(18) . . . 11_557 ?
C3P1 C2P1 O1P2 C1P1 -86.6(11) . . . 11_557 ?
O2P1 C3P1 O1P2 C2P1 -57(2) 11_557 . . . ?
C2P1 C3P1 O1P2 O2P1 57(2) . . . 11_557 ?
C2P1 C3P1 O1P2 C1P2 -76(3) . . . . ?
O2P1 C3P1 O1P2 C1P2 -133(3) 11_557 . . . ?
C2P1 C3P1 O1P2 C1P2 -170(5) . . . 11_557 ?
O2P1 C3P1 O1P2 C1P2 133(4) 11_557 . . 11_557 ?
C2P1 C3P1 O1P2 C1P1 98(3) . . . 11_557 ?
O2P1 C3P1 O1P2 C1P1 41.3(11) 11_557 . . 11_557 ?
C2P1 O1P2 C1P2 C1P2 152(3) . . . 11_557 ?
C3P1 O1P2 C1P2 C1P2 -133(3) . . . 11_557 ?
O2P1 O1P2 C1P2 C1P2 118(3) 11_557 . . 11_557 ?
C1P1 O1P2 C1P2 C1P2 55.5(19) 11_557 . . 11_557 ?
C2P1 O1P2 C1P2 C1P2 -103(3) . . . 12_557 ?
C3P1 O1P2 C1P2 C1P2 -28(4) . . . 12_557 ?
O2P1 O1P2 C1P2 C1P2 -138(3) 11_557 . . 12_557 ?
C1P2 O1P2 C1P2 C1P2 105.0(19) 11_557 . . 12_557 ?
C1P1 O1P2 C1P2 C1P2 160(2) 11_557 . . 12_557 ?
C2P1 O1P2 C1P2 O1P2 -10(2) . . . 12_557 ?
C3P1 O1P2 C1P2 O1P2 64(2) . . . 12_557 ?
O2P1 O1P2 C1P2 O1P2 -45(3) 11_557 . . 12_557 ?
C1P2 O1P2 C1P2 O1P2 -163(2) 11_557 . . 12_557 ?
C1P1 O1P2 C1P2 O1P2 -107(2) 11_557 . . 12_557 ?
C3P1 O1P2 C1P2 C2P1 75(3) . . . . ?
O2P1 O1P2 C1P2 C2P1 -34.9(15) 11_557 . . . ?
C1P2 O1P2 C1P2 C2P1 -152(3) 11_557 . . . ?
C1P1 O1P2 C1P2 C2P1 -97(3) 11_557 . . . ?
C2P1 O1P2 C1P2 C2P2 129(2) . . . 10_557 ?
C3P1 O1P2 C1P2 C2P2 -156(2) . . . 10_557 ?
O2P1 O1P2 C1P2 C2P2 94(2) 11_557 . . 10_557 ?
C1P2 O1P2 C1P2 C2P2 -23.1(14) 11_557 . . 10_557 ?
C1P1 O1P2 C1P2 C2P2 32(2) 11_557 . . 10_557 ?
C2P1 O1P2 C1P2 C2P2 -154(2) . . . . ?
C3P1 O1P2 C1P2 C2P2 -79(2) . . . . ?
O2P1 O1P2 C1P2 C2P2 171(3) 11_557 . . . ?
C1P2 O1P2 C1P2 C2P2 53.7(9) 11_557 . . . ?
C1P1 O1P2 C1P2 C2P2 109.2(19) 11_557 . . . ?
O2P1 C2P1 C1P2 O1P2 42(3) 11_557 . . . ?
C1P1 C2P1 C1P2 O1P2 -146(3) . . . . ?
C3P1 C2P1 C1P2 O1P2 -38(2) . . . . ?
O1P2 C2P1 C1P2 C1P2 -24(3) . . . 11_557 ?
O2P1 C2P1 C1P2 C1P2 18(3) 11_557 . . 11_557 ?
C1P1 C2P1 C1P2 C1P2 -170.2(16) . . . 11_557 ?
C3P1 C2P1 C1P2 C1P2 -62.4(15) . . . 11_557 ?
O1P2 C2P1 C1P2 C1P2 145(4) . . . 12_557 ?
O2P1 C2P1 C1P2 C1P2 -173(3) 11_557 . . 12_557 ?
C1P1 C2P1 C1P2 C1P2 -1(3) . . . 12_557 ?
C3P1 C2P1 C1P2 C1P2 107(3) . . . 12_557 ?
O1P2 C2P1 C1P2 O1P2 171(2) . . . 12_557 ?
O2P1 C2P1 C1P2 O1P2 -147(3) 11_557 . . 12_557 ?
C1P1 C2P1 C1P2 O1P2 25.4(17) . . . 12_557 ?
C3P1 C2P1 C1P2 O1P2 133.2(12) . . . 12_557 ?
O1P2 C2P1 C1P2 C2P2 -81(2) . . . 10_557 ?
O2P1 C2P1 C1P2 C2P2 -39(3) 11_557 . . 10_557 ?
C1P1 C2P1 C1P2 C2P2 132.9(19) . . . 10_557 ?
C3P1 C2P1 C1P2 C2P2 -119.3(14) . . . 10_557 ?
O1P2 C2P1 C1P2 C2P2 35(3) . . . . ?
O2P1 C2P1 C1P2 C2P2 78(3) 11_557 . . . ?
C1P1 C2P1 C1P2 C2P2 -110.2(16) . . . . ?
C3P1 C2P1 C1P2 C2P2 -2(2) . . . . ?
O1P2 C1P2 C2P2 C1P2 -124.4(10) . . . 10_557 ?
C1P2 C1P2 C2P2 C1P2 -72.1(8) 11_557 . . 10_557 ?
C1P2 C1P2 C2P2 C1P2 72.1(8) 12_557 . . 10_557 ?
O1P2 C1P2 C2P2 C1P2 93.5(13) 12_557 . . 10_557 ?
C2P1 C1P2 C2P2 C1P2 -143.8(18) . . . 10_557 ?
C2P2 C1P2 C2P2 C1P2 0.0 10_557 . . 10_557 ?
O1P2 C1P2 C2P2 C1P2 163.4(16) . . . 12_557 ?
C1P2 C1P2 C2P2 C1P2 -144.2(15) 11_557 . . 12_557 ?
O1P2 C1P2 C2P2 C1P2 21.4(13) 12_557 . . 12_557 ?
C2P1 C1P2 C2P2 C1P2 144(2) . . . 12_557 ?
C2P2 C1P2 C2P2 C1P2 -72.1(8) 10_557 . . 12_557 ?
O1P2 C1P2 C2P2 C1P2 -52.3(9) . . . 11_557 ?
C1P2 C1P2 C2P2 C1P2 144.2(15) 12_557 . . 11_557 ?
O1P2 C1P2 C2P2 C1P2 165.6(17) 12_557 . . 11_557 ?
C2P1 C1P2 C2P2 C1P2 -71.7(18) . . . 11_557 ?
C2P2 C1P2 C2P2 C1P2 72.1(8) 10_557 . . 11_557 ?
O1P2 C1P2 C2P2 C1P2 -80.1(13) . . . 3 ?
C1P2 C1P2 C2P2 C1P2 -27.8(10) 11_557 . . 3 ?
C1P2 C1P2 C2P2 C1P2 116.4(7) 12_557 . . 3 ?
O1P2 C1P2 C2P2 C1P2 137.8(12) 12_557 . . 3 ?
C2P1 C1P2 C2P2 C1P2 -99(2) . . . 3 ?
C2P2 C1P2 C2P2 C1P2 44.3(4) 10_557 . . 3 ?
O1P2 C1P2 C2P2 C1P2 -168.8(9) . . . 2 ?
C1P2 C1P2 C2P2 C1P2 -116.4(7) 11_557 . . 2 ?
C1P2 C1P2 C2P2 C1P2 27.8(10) 12_557 . . 2 ?
O1P2 C1P2 C2P2 C1P2 49.2(16) 12_557 . . 2 ?
C2P1 C1P2 C2P2 C1P2 171.9(18) . . . 2 ?
C2P2 C1P2 C2P2 C1P2 -44.3(4) 10_557 . . 2 ?
O1P2 C1P2 C2P2 C2P2 -124.4(10) . . . 10_557 ?
C1P2 C1P2 C2P2 C2P2 -72.1(8) 11_557 . . 10_557 ?
C1P2 C1P2 C2P2 C2P2 72.1(8) 12_557 . . 10_557 ?
O1P2 C1P2 C2P2 C2P2 93.5(13) 12_557 . . 10_557 ?
C2P1 C1P2 C2P2 C2P2 -143.8(18) . . . 10_557 ?
